data_7205156
loop_
_publ_author_name
'Li, Yan'
'Yang, Weiping'
'Chen, Yuanyin'
'Gong, Shuling'

_publ_section_title
;
 Pendant orientation and its influence on the formation of
 hydrogen-bonded thiacalixarene nanotubes
;
_journal_issue 1
_journal_name_full CrystEngComm
_journal_page_first 259
_journal_paper_doi 10.1039/c0ce00129e
_journal_volume 13
_journal_year 2011
_chemical_formula_moiety 'C50 H60 N4 O12 S4, 2(C H2 Cl2)'
_chemical_formula_sum 'C52 H64 Cl4 N4 O12 S4'
_chemical_formula_weight 1207.11
_chemical_name_systematic
;
?
;
_space_group_IT_number 15
_symmetry_cell_setting monoclinic
_symmetry_space_group_name_Hall '-C 2yc'
_symmetry_space_group_name_H-M 'C 1 2/c 1'
_atom_sites_solution_hydrogens geom
_atom_sites_solution_primary direct
_atom_sites_solution_secondary difmap
_audit_creation_method SHELXL-97
_cell_angle_alpha 90.00
_cell_angle_beta 117.638(4)
_cell_angle_gamma 90.00
_cell_formula_units_Z 8
_cell_length_a 42.4396(7)
_cell_length_b 14.2832(3)
_cell_length_c 21.6031(5)
_cell_measurement_reflns_used 7025
_cell_measurement_temperature 150(2)
_cell_measurement_theta_max 26.78
_cell_measurement_theta_min 2.41
_cell_volume 11601.0(6)
_computing_structure_refinement 'SHELXL-97 (Sheldrick, 1997)'
_computing_structure_solution 'SHELXS-97 (Sheldrick, 1990)'
_diffrn_ambient_temperature 150(2)
_diffrn_measured_fraction_theta_full 1.000
_diffrn_measured_fraction_theta_max 1.000
_diffrn_radiation_monochromator graphite
_diffrn_radiation_source 'fine-focus sealed tube'
_diffrn_radiation_type MoK\a
_diffrn_radiation_wavelength 0.71073
_diffrn_reflns_av_R_equivalents 0.2234
_diffrn_reflns_av_sigmaI/netI 0.1083
_diffrn_reflns_limit_h_max 50
_diffrn_reflns_limit_h_min -50
_diffrn_reflns_limit_k_max 17
_diffrn_reflns_limit_k_min -17
_diffrn_reflns_limit_l_max 25
_diffrn_reflns_limit_l_min -24
_diffrn_reflns_number 55715
_diffrn_reflns_theta_full 25.10
_diffrn_reflns_theta_max 25.10
_diffrn_reflns_theta_min 1.53
_exptl_absorpt_coefficient_mu 0.410
_exptl_absorpt_correction_T_max 0.9601
_exptl_absorpt_correction_T_min 0.9016
_exptl_absorpt_correction_type multi-scan
_exptl_absorpt_process_details 'SADABS, Sheldrick,1997'
_exptl_crystal_colour colorless
_exptl_crystal_density_diffrn 1.382
_exptl_crystal_density_method 'not measured'
_exptl_crystal_description block
_exptl_crystal_F_000 5056
_exptl_crystal_size_max 0.23
_exptl_crystal_size_mid 0.20
_exptl_crystal_size_min 0.10
_refine_diff_density_max 1.041
_refine_diff_density_min -0.732
_refine_diff_density_rms 0.112
_refine_ls_extinction_method none
_refine_ls_goodness_of_fit_ref 1.015
_refine_ls_hydrogen_treatment constr
_refine_ls_matrix_type full
_refine_ls_number_parameters 750
_refine_ls_number_reflns 10327
_refine_ls_number_restraints 11
_refine_ls_restrained_S_all 1.022
_refine_ls_R_factor_all 0.0811
_refine_ls_R_factor_gt 0.0691
_refine_ls_shift/su_max 0.000
_refine_ls_shift/su_mean 0.000
_refine_ls_structure_factor_coef Fsqd
_refine_ls_weighting_details 'calc w=1/[\s^2^(Fo^2^)+(0.1109P)^2^+0.0000P] where P=(Fo^2^+2Fc^2^)/3'
_refine_ls_weighting_scheme calc
_refine_ls_wR_factor_gt 0.1764
_refine_ls_wR_factor_ref 0.1832
_reflns_number_gt 7998
_reflns_number_total 10327
_reflns_threshold_expression >2sigma(I)
_cod_data_source_file C0CE00129E.TXT
_cod_data_source_block 2
_cod_original_sg_symbol_H-M 'c 2/c'
_cod_database_code 7205156

loop_
_symmetry_equiv_pos_as_xyz
'x, y, z'
'-x, y, -z+1/2'
'x+1/2, y+1/2, z'
'-x+1/2, y+1/2, -z+1/2'
'-x, -y, -z'
'x, -y, z-1/2'
'-x+1/2, -y+1/2, -z'
'x+1/2, -y+1/2, z-1/2'

loop_
_atom_site_label
_atom_site_type_symbol
_atom_site_fract_x
_atom_site_fract_y
_atom_site_fract_z
_atom_site_U_iso_or_equiv
_atom_site_adp_type
_atom_site_occupancy
_atom_site_symmetry_multiplicity
_atom_site_calc_flag
_atom_site_refinement_flags
_atom_site_disorder_assembly
_atom_site_disorder_group
C1 C 0.10548(7) 0.6687(2) -0.09565(14) 0.0202(6) Uani 1 1 d . . .
C2 C 0.12868(8) 0.6953(2) -0.12082(14) 0.0216(6) Uani 1 1 d . . .
C3 C 0.15464(8) 0.6322(2) -0.11868(15) 0.0245(7) Uani 1 1 d . . .
H3 H 0.1701 0.6510 -0.1359 0.029 Uiso 1 1 calc R . .
C4 C 0.15776(8) 0.5433(2) -0.09175(15) 0.0243(7) Uani 1 1 d . A .
C5 C 0.13351(7) 0.5168(2) -0.06860(15) 0.0216(6) Uani 1 1 d . . .
H5 H 0.1347 0.4566 -0.0512 0.026 Uiso 1 1 calc R . .
C6 C 0.10750(7) 0.5780(2) -0.07078(14) 0.0210(6) Uani 1 1 d . . .
C7 C 0.18731(8) 0.4767(2) -0.08640(18) 0.0340(8) Uani 1 1 d D . .
C8 C 0.2171(3) 0.5196(7) -0.0891(8) 0.075(4) Uani 0.578(11) 1 d P A 1
H8A H 0.2333 0.4720 -0.0882 0.113 Uiso 0.578(11) 1 calc PR A 1
H8B H 0.2291 0.5601 -0.0495 0.113 Uiso 0.578(11) 1 calc PR A 1
H8C H 0.2090 0.5555 -0.1313 0.113 Uiso 0.578(11) 1 calc PR A 1
C9 C 0.2033(3) 0.4289(9) -0.0099(5) 0.077(4) Uani 0.578(11) 1 d P A 1
H9A H 0.2224 0.3875 -0.0034 0.116 Uiso 0.578(11) 1 calc PR A 1
H9B H 0.1849 0.3941 -0.0061 0.116 Uiso 0.578(11) 1 calc PR A 1
H9C H 0.2120 0.4768 0.0253 0.116 Uiso 0.578(11) 1 calc PR A 1
C10 C 0.1710(2) 0.3961(7) -0.1349(6) 0.077(4) Uani 0.578(11) 1 d P A 1
H10A H 0.1625 0.4168 -0.1822 0.116 Uiso 0.578(11) 1 calc PR A 1
H10B H 0.1515 0.3718 -0.1289 0.116 Uiso 0.578(11) 1 calc PR A 1
H10C H 0.1885 0.3480 -0.1247 0.116 Uiso 0.578(11) 1 calc PR A 1
C13 C 0.02631(7) 0.9261(2) -0.04794(16) 0.0233(6) Uani 1 1 d . . .
C14 C 0.12443(7) 0.8926(2) -0.10858(15) 0.0209(6) Uani 1 1 d . . .
C11 C 0.04762(8) 0.7390(2) -0.14906(16) 0.0299(7) Uani 1 1 d . . .
H11A H 0.0364 0.6778 -0.1579 0.036 Uiso 1 1 calc R . .
H11B H 0.0496 0.7579 -0.1903 0.036 Uiso 1 1 calc R . .
C12 C 0.02508(8) 0.8088(2) -0.13476(16) 0.0276(7) Uani 1 1 d . . .
C15 C 0.14666(7) 0.89512(19) -0.03680(14) 0.0182(6) Uani 1 1 d . . .
C16 C 0.14894(7) 0.97677(19) 0.00000(14) 0.0182(6) Uani 1 1 d . . .
C17 C 0.12820(8) 1.0540(2) -0.03485(15) 0.0212(6) Uani 1 1 d . . .
H17 H 0.1299 1.1083 -0.0098 0.025 Uiso 1 1 calc R . .
C18 C 0.10494(8) 1.0519(2) -0.10638(15) 0.0220(6) Uani 1 1 d . . .
C19 C 0.10343(8) 0.9698(2) -0.14261(15) 0.0244(7) Uani 1 1 d . . .
H19 H 0.0882 0.9666 -0.1903 0.029 Uiso 1 1 calc R . .
C20 C 0.08127(9) 1.1347(2) -0.14464(15) 0.0302(7) Uani 1 1 d . . .
C21 C 0.09147(9) 1.2233(2) -0.10066(18) 0.0351(8) Uani 1 1 d . . .
H21A H 0.0888 1.2133 -0.0594 0.053 Uiso 1 1 calc R . .
H21B H 0.0763 1.2738 -0.1273 0.053 Uiso 1 1 calc R . .
H21C H 0.1158 1.2389 -0.0875 0.053 Uiso 1 1 calc R . .
C22 C 0.08409(17) 1.1548(3) -0.2121(2) 0.0829(19) Uani 1 1 d . . .
H22A H 0.1085 1.1656 -0.2007 0.124 Uiso 1 1 calc R . .
H22B H 0.0703 1.2092 -0.2347 0.124 Uiso 1 1 calc R . .
H22C H 0.0753 1.1020 -0.2430 0.124 Uiso 1 1 calc R . .
C23 C 0.04309(9) 1.1082(3) -0.1637(2) 0.0535(11) Uani 1 1 d . . .
H23A H 0.0363 1.0540 -0.1934 0.080 Uiso 1 1 calc R . .
H23B H 0.0276 1.1594 -0.1879 0.080 Uiso 1 1 calc R . .
H23C H 0.0413 1.0946 -0.1219 0.080 Uiso 1 1 calc R . .
C24 C 0.20091(7) 0.8096(2) 0.00575(16) 0.0255(7) Uani 1 1 d . . .
H24A H 0.2144 0.8652 0.0287 0.031 Uiso 1 1 calc R . .
H24B H 0.2001 0.8044 -0.0398 0.031 Uiso 1 1 calc R . .
C25 C 0.21852(8) 0.7233(2) 0.04941(16) 0.0292(7) Uani 1 1 d . . .
C26 C 0.18621(7) 0.8959(2) 0.13733(14) 0.0196(6) Uani 1 1 d . . .
C27 C 0.15802(7) 0.85750(19) 0.14539(13) 0.0180(6) Uani 1 1 d . . .
C28 C 0.16441(7) 0.77810(19) 0.18741(14) 0.0196(6) Uani 1 1 d . . .
C29 C 0.19894(7) 0.7448(2) 0.22451(14) 0.0220(6) Uani 1 1 d . . .
H29 H 0.2029 0.6929 0.2532 0.026 Uiso 1 1 calc R . .
C30 C 0.22804(7) 0.7849(2) 0.22106(15) 0.0245(7) Uani 1 1 d . . .
C31 C 0.22050(7) 0.8597(2) 0.17512(14) 0.0221(6) Uani 1 1 d . . .
H31 H 0.2389 0.8865 0.1693 0.027 Uiso 1 1 calc R . .
C32 C 0.26534(8) 0.7450(3) 0.26534(16) 0.0330(8) Uani 1 1 d . . .
C33 C 0.27528(9) 0.7580(3) 0.34299(17) 0.0438(9) Uani 1 1 d . . .
H33A H 0.2756 0.8235 0.3531 0.066 Uiso 1 1 calc R . .
H33B H 0.2984 0.7317 0.3715 0.066 Uiso 1 1 calc R . .
H33C H 0.2581 0.7268 0.3528 0.066 Uiso 1 1 calc R . .
C34 C 0.26537(10) 0.6399(3) 0.24970(19) 0.0454(9) Uani 1 1 d . . .
H34A H 0.2889 0.6152 0.2764 0.068 Uiso 1 1 calc R . .
H34B H 0.2579 0.6313 0.2008 0.068 Uiso 1 1 calc R . .
H34C H 0.2493 0.6077 0.2622 0.068 Uiso 1 1 calc R . .
C35 C 0.29288(8) 0.7950(3) 0.24991(19) 0.0461(10) Uani 1 1 d . . .
H35A H 0.2924 0.8609 0.2581 0.069 Uiso 1 1 calc R . .
H35B H 0.2873 0.7847 0.2020 0.069 Uiso 1 1 calc R . .
H35C H 0.3161 0.7706 0.2799 0.069 Uiso 1 1 calc R . .
C36 C 0.10750(8) 0.9250(2) 0.15013(15) 0.0223(6) Uani 1 1 d . . .
H36A H 0.1217 0.9034 0.1977 0.027 Uiso 1 1 calc R . .
H36B H 0.0847 0.8932 0.1314 0.027 Uiso 1 1 calc R . .
C37 C 0.10132(7) 1.0289(2) 0.15148(14) 0.0207(6) Uani 1 1 d . . .
C38 C 0.11475(7) 1.1829(2) 0.11589(14) 0.0217(6) Uani 1 1 d . . .
C39 C 0.09711(7) 0.68787(19) 0.12176(14) 0.0195(6) Uani 1 1 d . . .
C40 C 0.10201(7) 0.63547(19) 0.07250(14) 0.0181(6) Uani 1 1 d . . .
C41 C 0.07229(7) 0.60648(19) 0.01167(14) 0.0195(6) Uani 1 1 d . . .
C42 C 0.03819(7) 0.6263(2) 0.00245(15) 0.0215(6) Uani 1 1 d . . .
H42 H 0.0186 0.6076 -0.0386 0.026 Uiso 1 1 calc R . .
C43 C 0.03277(7) 0.6734(2) 0.05313(15) 0.0202(6) Uani 1 1 d . . .
C44 C 0.06287(7) 0.70495(19) 0.11209(15) 0.0201(6) Uani 1 1 d . . .
H44 H 0.0599 0.7384 0.1460 0.024 Uiso 1 1 calc R . .
C45 C -0.00446(7) 0.6907(2) 0.04618(16) 0.0241(7) Uani 1 1 d . . .
C46 C -0.03331(8) 0.6417(3) -0.01749(17) 0.0369(8) Uani 1 1 d . . .
H46A H -0.0334 0.6657 -0.0591 0.055 Uiso 1 1 calc R . .
H46B H -0.0560 0.6529 -0.0194 0.055 Uiso 1 1 calc R . .
H46C H -0.0287 0.5756 -0.0142 0.055 Uiso 1 1 calc R . .
C47 C -0.00580(8) 0.6518(3) 0.11121(16) 0.0322(8) Uani 1 1 d . . .
H47A H -0.0290 0.6626 0.1073 0.048 Uiso 1 1 calc R . .
H47B H 0.0118 0.6827 0.1521 0.048 Uiso 1 1 calc R . .
H47C H -0.0010 0.5858 0.1148 0.048 Uiso 1 1 calc R . .
C48 C -0.01225(10) 0.7953(2) 0.0392(2) 0.0473(10) Uani 1 1 d . . .
H48A H -0.0103 0.8193 -0.0003 0.071 Uiso 1 1 calc R . .
H48B H 0.0045 0.8267 0.0808 0.071 Uiso 1 1 calc R . .
H48C H -0.0359 0.8059 0.0328 0.071 Uiso 1 1 calc R . .
C49 C 0.15599(8) 0.5458(2) 0.13126(17) 0.0273(7) Uani 1 1 d . . .
H49A H 0.1603 0.5684 0.1768 0.033 Uiso 1 1 calc R . .
H49B H 0.1789 0.5386 0.1320 0.033 Uiso 1 1 calc R . .
C50 C 0.13798(8) 0.4512(2) 0.11838(15) 0.0242(7) Uani 1 1 d . . .
C51 C 0.07552(12) 0.5105(3) 0.7262(2) 0.0568(11) Uani 1 1 d . . .
H51A H 0.0721 0.4812 0.6829 0.068 Uiso 1 1 calc R . .
H51B H 0.1004 0.5278 0.7520 0.068 Uiso 1 1 calc R . .
C8' C 0.1860(3) 0.3825(6) -0.0629(8) 0.083(6) Uani 0.422(11) 1 d PD A 2
H8'1 H 0.1658 0.3503 -0.0980 0.124 Uiso 0.422(11) 1 calc PR A 2
H8'2 H 0.1842 0.3851 -0.0203 0.124 Uiso 0.422(11) 1 calc PR A 2
H8'3 H 0.2073 0.3497 -0.0547 0.124 Uiso 0.422(11) 1 calc PR A 2
C9' C 0.2228(3) 0.5243(9) -0.0420(7) 0.084(7) Uani 0.422(11) 1 d PD A 2
H9'1 H 0.2417 0.4793 -0.0285 0.125 Uiso 0.422(11) 1 calc PR A 2
H9'2 H 0.2229 0.5502 -0.0009 0.125 Uiso 0.422(11) 1 calc PR A 2
H9'3 H 0.2263 0.5735 -0.0684 0.125 Uiso 0.422(11) 1 calc PR A 2
C10' C 0.1850(3) 0.4722(9) -0.1620(4) 0.068(5) Uani 0.422(11) 1 d PD A 2
H10D H 0.1834 0.5345 -0.1798 0.101 Uiso 0.422(11) 1 calc PR A 2
H10E H 0.1643 0.4371 -0.1927 0.101 Uiso 0.422(11) 1 calc PR A 2
H10F H 0.2059 0.4421 -0.1590 0.101 Uiso 0.422(11) 1 calc PR A 2
Cl1 Cl 0.04964(3) 0.61217(7) 0.70608(5) 0.0559(3) Uani 1 1 d . . .
Cl2 Cl 0.06590(5) 0.43005(9) 0.77438(6) 0.1018(6) Uani 1 1 d . . .
C52 C 0.1943(10) 0.0460(9) 0.8989(9) 0.152(6) Uani 0.573(5) 1 d PD B 1
H52A H 0.1709 0.0235 0.8894 0.182 Uiso 0.573(5) 1 calc PR B 1
H52B H 0.2115 0.0005 0.9292 0.182 Uiso 0.573(5) 1 calc PR B 1
Cl3 Cl 0.20175(10) 0.1473(3) 0.9426(4) 0.187(3) Uani 0.573(5) 1 d PD B 1
Cl4 Cl 0.19634(13) 0.0492(4) 0.8201(2) 0.159(3) Uani 0.573(5) 1 d PD B 1
C52' C 0.1989(12) 0.0293(8) 0.8894(7) 0.152(6) Uani 0.427(5) 1 d PD B 2
H52C H 0.1885 0.0109 0.9191 0.182 Uiso 0.427(5) 1 calc PR B 2
H52D H 0.2234 0.0084 0.9118 0.182 Uiso 0.427(5) 1 calc PR B 2
Cl3' Cl 0.19858(17) 0.1492(3) 0.8849(3) 0.1193(19) Uani 0.427(5) 1 d PD B 2
Cl4' Cl 0.17663(8) -0.0284(3) 0.81041(19) 0.0814(16) Uani 0.427(5) 1 d PD B 2
N1 N 0.11509(6) 1.08501(17) 0.11921(12) 0.0221(5) Uani 1 1 d . . .
H1 H 0.1253 1.0568 0.0982 0.027 Uiso 1 1 calc R . .
N2 N 0.04161(6) 0.86046(17) -0.07497(12) 0.0243(6) Uani 1 1 d . . .
H2 H 0.0642 0.8519 -0.0508 0.029 Uiso 1 1 calc R . .
N3 N 0.10177(7) 1.22864(18) 0.15209(13) 0.0269(6) Uani 1 1 d . . .
H3A H 0.1018 1.2888 0.1523 0.032 Uiso 1 1 calc R . .
H3B H 0.0933 1.1982 0.1754 0.032 Uiso 1 1 calc R . .
N4 N -0.00742(6) 0.94860(18) -0.08832(13) 0.0283(6) Uani 1 1 d . . .
H4A H -0.0179 0.9880 -0.0738 0.034 Uiso 1 1 calc R . .
H4B H -0.0189 0.9238 -0.1291 0.034 Uiso 1 1 calc R . .
O1 O 0.08234(5) 0.73381(14) -0.09038(10) 0.0225(4) Uani 1 1 d . . .
O2 O -0.00656(6) 0.81491(18) -0.17618(12) 0.0435(6) Uani 1 1 d . . .
O3 O 0.04472(6) 0.95786(16) 0.01077(11) 0.0335(5) Uani 1 1 d . . .
O4 O 0.16595(5) 0.81597(13) -0.00177(10) 0.0206(4) Uani 1 1 d . . .
O5 O 0.19801(6) 0.66617(15) 0.06354(11) 0.0320(5) Uani 1 1 d . . .
H5A H 0.1776 0.6867 0.0458 0.048 Uiso 1 1 calc R . .
O6 O 0.24952(6) 0.7078(2) 0.07031(13) 0.0484(7) Uani 1 1 d . . .
O7 O 0.12501(5) 0.89908(13) 0.10953(9) 0.0189(4) Uani 1 1 d . . .
O8 O 0.08506(5) 1.05750(15) 0.18173(11) 0.0272(5) Uani 1 1 d . . .
O9 O 0.12741(6) 1.22017(14) 0.08092(11) 0.0285(5) Uani 1 1 d . . .
O10 O 0.13537(5) 0.61476(13) 0.07911(10) 0.0210(4) Uani 1 1 d . . .
O11 O 0.14736(6) 0.39427(15) 0.08278(12) 0.0333(5) Uani 1 1 d . . .
H11 H 0.1369 0.3443 0.0774 0.050 Uiso 1 1 calc R . .
O12 O 0.11744(6) 0.43189(15) 0.14101(13) 0.0365(6) Uani 1 1 d . . .
S1 S 0.12477(2) 0.80258(5) -0.16459(4) 0.0282(2) Uani 1 1 d . . .
S2 S 0.181541(18) 0.99853(5) 0.08768(4) 0.02086(19) Uani 1 1 d . . .
S3 S 0.132095(19) 0.72053(5) 0.20426(4) 0.02102(19) Uani 1 1 d . . .
S4 S 0.07496(2) 0.53018(5) -0.05010(4) 0.0251(2) Uani 1 1 d . . .

loop_
_atom_site_aniso_label
_atom_site_aniso_U_11
_atom_site_aniso_U_22
_atom_site_aniso_U_33
_atom_site_aniso_U_23
_atom_site_aniso_U_13
_atom_site_aniso_U_12
C1 0.0178(14) 0.0228(16) 0.0140(14) -0.0062(11) 0.0023(11) 0.0017(12)
C2 0.0230(15) 0.0231(16) 0.0132(14) -0.0042(11) 0.0038(12) -0.0022(12)
C3 0.0228(15) 0.0304(18) 0.0219(15) -0.0084(13) 0.0118(13) -0.0044(13)
C4 0.0226(15) 0.0220(17) 0.0229(15) -0.0082(12) 0.0061(13) -0.0006(12)
C5 0.0215(15) 0.0188(15) 0.0210(15) -0.0032(12) 0.0069(12) 0.0003(12)
C6 0.0203(14) 0.0247(16) 0.0130(14) -0.0069(11) 0.0036(12) -0.0056(12)
C7 0.0249(17) 0.0313(19) 0.044(2) -0.0101(15) 0.0144(15) 0.0026(14)
C8 0.054(6) 0.045(6) 0.148(12) 0.019(7) 0.065(8) 0.018(4)
C9 0.068(6) 0.106(9) 0.056(6) 0.030(5) 0.029(5) 0.059(6)
C10 0.050(5) 0.065(7) 0.094(8) -0.051(6) 0.015(5) 0.019(4)
C13 0.0190(15) 0.0267(17) 0.0228(16) 0.0000(12) 0.0084(13) 0.0017(12)
C14 0.0227(15) 0.0210(16) 0.0178(14) 0.0006(12) 0.0083(12) -0.0023(12)
C11 0.0237(16) 0.0341(18) 0.0200(16) -0.0066(13) 0.0002(13) 0.0051(14)
C12 0.0236(16) 0.0314(18) 0.0213(16) -0.0015(13) 0.0048(13) 0.0025(13)
C15 0.0160(13) 0.0197(15) 0.0174(14) 0.0031(11) 0.0064(12) 0.0011(11)
C16 0.0155(13) 0.0208(15) 0.0167(14) 0.0012(11) 0.0062(12) -0.0014(11)
C17 0.0242(15) 0.0215(16) 0.0179(14) 0.0010(12) 0.0098(12) 0.0023(12)
C18 0.0225(15) 0.0248(16) 0.0196(15) 0.0061(12) 0.0104(12) 0.0034(12)
C19 0.0253(16) 0.0304(17) 0.0128(14) 0.0040(12) 0.0049(12) 0.0017(13)
C20 0.0425(19) 0.0317(18) 0.0183(15) 0.0104(13) 0.0158(14) 0.0169(15)
C21 0.0371(19) 0.0285(18) 0.041(2) 0.0111(15) 0.0189(16) 0.0120(15)
C22 0.171(6) 0.057(3) 0.052(3) 0.042(2) 0.078(4) 0.065(3)
C23 0.032(2) 0.051(2) 0.048(2) -0.0093(19) -0.0056(17) 0.0198(18)
C24 0.0173(15) 0.0323(18) 0.0237(16) 0.0004(13) 0.0066(13) 0.0012(12)
C25 0.0240(17) 0.042(2) 0.0191(16) 0.0026(14) 0.0078(13) 0.0090(14)
C26 0.0201(14) 0.0223(15) 0.0115(13) -0.0023(11) 0.0032(11) -0.0015(12)
C27 0.0162(14) 0.0193(15) 0.0098(13) -0.0030(11) -0.0011(11) 0.0010(11)
C28 0.0205(14) 0.0202(15) 0.0123(13) -0.0030(11) 0.0027(12) -0.0034(12)
C29 0.0214(15) 0.0219(16) 0.0155(14) 0.0043(12) 0.0023(12) 0.0007(12)
C30 0.0174(15) 0.0300(17) 0.0159(14) 0.0015(12) -0.0010(12) 0.0012(12)
C31 0.0140(14) 0.0295(17) 0.0160(14) -0.0018(12) 0.0012(11) -0.0054(12)
C32 0.0166(15) 0.046(2) 0.0238(17) 0.0082(15) -0.0018(13) 0.0072(14)
C33 0.0236(17) 0.066(3) 0.0246(18) 0.0050(17) -0.0036(14) 0.0010(17)
C34 0.0342(19) 0.053(2) 0.037(2) 0.0098(18) 0.0061(16) 0.0204(17)
C35 0.0183(17) 0.074(3) 0.033(2) 0.0164(19) 0.0013(15) 0.0085(17)
C36 0.0193(14) 0.0252(17) 0.0213(15) 0.0035(12) 0.0087(12) 0.0018(12)
C37 0.0135(14) 0.0265(16) 0.0138(14) -0.0003(12) -0.0006(11) 0.0005(12)
C38 0.0202(15) 0.0222(16) 0.0150(14) -0.0031(12) 0.0015(12) 0.0013(12)
C39 0.0207(15) 0.0159(15) 0.0170(14) 0.0035(11) 0.0047(12) -0.0010(11)
C40 0.0166(14) 0.0166(15) 0.0196(14) 0.0030(11) 0.0073(12) -0.0010(11)
C41 0.0211(14) 0.0155(15) 0.0189(14) -0.0006(11) 0.0067(12) -0.0025(11)
C42 0.0164(14) 0.0220(16) 0.0204(14) -0.0004(12) 0.0037(12) 0.0001(11)
C43 0.0186(14) 0.0195(15) 0.0199(15) 0.0047(12) 0.0067(12) -0.0003(11)
C44 0.0212(15) 0.0205(15) 0.0192(15) -0.0013(11) 0.0099(12) -0.0002(12)
C45 0.0169(14) 0.0273(17) 0.0279(16) 0.0044(13) 0.0102(13) 0.0008(12)
C46 0.0161(15) 0.062(2) 0.0266(18) 0.0021(16) 0.0049(14) 0.0024(15)
C47 0.0191(15) 0.047(2) 0.0279(17) 0.0029(15) 0.0086(14) -0.0024(14)
C48 0.033(2) 0.032(2) 0.086(3) 0.0121(19) 0.036(2) 0.0098(16)
C49 0.0205(15) 0.0226(16) 0.0307(17) 0.0027(13) 0.0050(13) 0.0043(12)
C50 0.0200(15) 0.0216(16) 0.0242(16) 0.0043(13) 0.0044(13) 0.0062(12)
C51 0.062(3) 0.042(2) 0.057(3) 0.005(2) 0.020(2) 0.002(2)
C8' 0.079(11) 0.055(8) 0.15(2) 0.023(9) 0.083(13) 0.029(7)
C9' 0.023(5) 0.084(10) 0.114(13) -0.051(11) 0.006(8) 0.017(5)
C10' 0.073(8) 0.076(9) 0.068(8) -0.014(6) 0.045(7) 0.037(7)
Cl1 0.0698(7) 0.0549(6) 0.0352(5) -0.0001(4) 0.0177(5) 0.0141(5)
Cl2 0.1549(14) 0.0633(8) 0.0306(6) 0.0056(5) -0.0048(7) -0.0532(9)
C52 0.114(9) 0.154(9) 0.170(10) 0.063(8) 0.051(8) -0.015(8)
Cl3 0.075(2) 0.113(3) 0.355(10) 0.068(5) 0.083(4) 0.010(2)
Cl4 0.149(4) 0.218(5) 0.146(4) 0.111(4) 0.099(3) 0.053(4)
C52' 0.114(9) 0.154(9) 0.170(10) 0.063(8) 0.051(8) -0.015(8)
Cl3' 0.150(4) 0.088(3) 0.114(4) 0.013(3) 0.057(3) -0.011(3)
Cl4' 0.0488(18) 0.111(3) 0.084(2) -0.013(2) 0.0303(16) 0.0040(17)
N1 0.0247(13) 0.0202(13) 0.0210(13) -0.0014(10) 0.0102(11) 0.0011(10)
N2 0.0175(12) 0.0297(15) 0.0190(13) -0.0045(10) 0.0028(10) 0.0040(10)
N3 0.0350(15) 0.0194(13) 0.0250(14) -0.0007(10) 0.0127(12) 0.0035(11)
N4 0.0204(13) 0.0351(15) 0.0240(14) -0.0031(11) 0.0056(11) 0.0092(11)
O1 0.0184(10) 0.0247(11) 0.0180(10) -0.0047(8) 0.0031(8) 0.0025(8)
O2 0.0243(12) 0.0562(17) 0.0314(13) -0.0164(11) -0.0029(11) 0.0102(11)
O3 0.0251(11) 0.0416(14) 0.0265(12) -0.0102(10) 0.0058(10) 0.0046(10)
O4 0.0185(10) 0.0191(10) 0.0213(10) 0.0025(8) 0.0067(8) 0.0027(8)
O5 0.0258(11) 0.0313(13) 0.0325(13) 0.0055(10) 0.0082(10) 0.0088(10)
O6 0.0256(13) 0.077(2) 0.0410(15) 0.0231(13) 0.0146(12) 0.0209(12)
O7 0.0126(9) 0.0227(11) 0.0153(10) 0.0015(8) 0.0014(8) 0.0032(8)
O8 0.0262(11) 0.0278(12) 0.0286(12) -0.0010(9) 0.0137(10) 0.0027(9)
O9 0.0414(13) 0.0211(11) 0.0252(12) -0.0021(9) 0.0173(10) -0.0017(10)
O10 0.0155(10) 0.0216(11) 0.0230(11) 0.0019(8) 0.0064(8) 0.0028(8)
O11 0.0449(13) 0.0214(12) 0.0369(13) 0.0000(10) 0.0217(11) 0.0008(10)
O12 0.0367(13) 0.0278(13) 0.0510(15) -0.0052(11) 0.0256(12) -0.0014(10)
S1 0.0436(5) 0.0244(4) 0.0163(4) -0.0004(3) 0.0138(4) -0.0001(3)
S2 0.0198(4) 0.0204(4) 0.0158(4) 0.0001(3) 0.0026(3) -0.0035(3)
S3 0.0213(4) 0.0230(4) 0.0139(4) 0.0011(3) 0.0041(3) -0.0029(3)
S4 0.0236(4) 0.0246(4) 0.0277(4) -0.0099(3) 0.0124(3) -0.0077(3)

loop_
_atom_type_symbol
_atom_type_description
_atom_type_scat_dispersion_real
_atom_type_scat_dispersion_imag
_atom_type_scat_source
C C 0.0033 0.0016 'International Tables Vol C Tables 4.2.6.8 and 6.1.1.4'
H H 0.0000 0.0000 'International Tables Vol C Tables 4.2.6.8 and 6.1.1.4'
N N 0.0061 0.0033 'International Tables Vol C Tables 4.2.6.8 and 6.1.1.4'
O O 0.0106 0.0060 'International Tables Vol C Tables 4.2.6.8 and 6.1.1.4'
S S 0.1246 0.1234 'International Tables Vol C Tables 4.2.6.8 and 6.1.1.4'
Cl Cl 0.1484 0.1585 'International Tables Vol C Tables 4.2.6.8 and 6.1.1.4'

loop_
_geom_angle_atom_site_label_1
_geom_angle_atom_site_label_2
_geom_angle_atom_site_label_3
_geom_angle
_geom_angle_site_symmetry_1
_geom_angle_site_symmetry_3
_geom_angle_publ_flag
C2 C1 C6 118.8(3) . . ?
C2 C1 O1 120.4(3) . . ?
C6 C1 O1 120.6(2) . . ?
C1 C2 C3 120.1(3) . . ?
C1 C2 S1 122.9(2) . . ?
C3 C2 S1 116.8(2) . . ?
C4 C3 C2 121.7(3) . . ?
C4 C3 H3 119.2 . . ?
C2 C3 H3 119.2 . . ?
C3 C4 C5 117.5(3) . . ?
C3 C4 C7 121.2(3) . . ?
C5 C4 C7 121.3(3) . . ?
C4 C5 C6 121.7(3) . . ?
C4 C5 H5 119.2 . . ?
C6 C5 H5 119.2 . . ?
C1 C6 C5 120.3(3) . . ?
C1 C6 S4 122.7(2) . . ?
C5 C6 S4 116.6(2) . . ?
C8 C7 C8' 126.1(6) . . ?
C8 C7 C10 115.7(7) . . ?
C8' C7 C9' 112.4(6) . . ?
C10 C7 C9' 142.1(6) . . ?
C8 C7 C4 116.0(5) . . ?
C8' C7 C4 116.1(5) . . ?
C10 C7 C4 109.1(4) . . ?
C9' C7 C4 107.8(5) . . ?
C8' C7 C10' 109.1(6) . . ?
C9' C7 C10' 103.8(6) . . ?
C4 C7 C10' 106.8(4) . . ?
C8 C7 C9 105.2(7) . . ?
C8' C7 C9 46.8(6) . . ?
C10 C7 C9 103.2(7) . . ?
C4 C7 C9 106.2(4) . . ?
C10' C7 C9 145.9(5) . . ?
C7 C8 H8A 109.5 . . ?
C7 C8 H8B 109.5 . . ?
C7 C8 H8C 109.5 . . ?
C7 C9 H9A 109.5 . . ?
C7 C9 H9B 109.5 . . ?
C7 C9 H9C 109.5 . . ?
C7 C10 H10A 109.5 . . ?
C7 C10 H10B 109.5 . . ?
C7 C10 H10C 109.5 . . ?
O3 C13 N4 124.5(3) . . ?
O3 C13 N2 118.6(3) . . ?
N4 C13 N2 116.9(3) . . ?
C15 C14 C19 120.3(3) . . ?
C15 C14 S1 124.3(2) . . ?
C19 C14 S1 114.8(2) . . ?
O1 C11 C12 110.0(2) . . ?
O1 C11 H11A 109.7 . . ?
C12 C11 H11A 109.7 . . ?
O1 C11 H11B 109.7 . . ?
C12 C11 H11B 109.7 . . ?
H11A C11 H11B 108.2 . . ?
O2 C12 N2 124.2(3) . . ?
O2 C12 C11 118.8(3) . . ?
N2 C12 C11 117.0(3) . . ?
C16 C15 C14 119.3(3) . . ?
C16 C15 O4 120.2(2) . . ?
C14 C15 O4 120.5(2) . . ?
C15 C16 C17 119.8(3) . . ?
C15 C16 S2 124.7(2) . . ?
C17 C16 S2 114.9(2) . . ?
C16 C17 C18 121.7(3) . . ?
C16 C17 H17 119.1 . . ?
C18 C17 H17 119.1 . . ?
C19 C18 C17 117.7(3) . . ?
C19 C18 C20 120.1(3) . . ?
C17 C18 C20 122.2(3) . . ?
C14 C19 C18 121.1(3) . . ?
C14 C19 H19 119.4 . . ?
C18 C19 H19 119.4 . . ?
C21 C20 C23 109.5(3) . . ?
C21 C20 C18 112.5(3) . . ?
C23 C20 C18 107.7(3) . . ?
C21 C20 C22 108.2(3) . . ?
C23 C20 C22 109.2(4) . . ?
C18 C20 C22 109.6(3) . . ?
C20 C21 H21A 109.5 . . ?
C20 C21 H21B 109.5 . . ?
H21A C21 H21B 109.5 . . ?
C20 C21 H21C 109.5 . . ?
H21A C21 H21C 109.5 . . ?
H21B C21 H21C 109.5 . . ?
C20 C22 H22A 109.5 . . ?
C20 C22 H22B 109.5 . . ?
H22A C22 H22B 109.5 . . ?
C20 C22 H22C 109.5 . . ?
H22A C22 H22C 109.5 . . ?
H22B C22 H22C 109.5 . . ?
C20 C23 H23A 109.5 . . ?
C20 C23 H23B 109.5 . . ?
H23A C23 H23B 109.5 . . ?
C20 C23 H23C 109.5 . . ?
H23A C23 H23C 109.5 . . ?
H23B C23 H23C 109.5 . . ?
O4 C24 C25 108.1(2) . . ?
O4 C24 H24A 110.1 . . ?
C25 C24 H24A 110.1 . . ?
O4 C24 H24B 110.1 . . ?
C25 C24 H24B 110.1 . . ?
H24A C24 H24B 108.4 . . ?
O6 C25 O5 121.6(3) . . ?
O6 C25 C24 121.4(3) . . ?
O5 C25 C24 117.0(3) . . ?
C31 C26 C27 120.1(3) . . ?
C31 C26 S2 117.0(2) . . ?
C27 C26 S2 122.5(2) . . ?
O7 C27 C26 117.7(2) . . ?
O7 C27 C28 123.6(2) . . ?
C26 C27 C28 118.6(2) . . ?
C29 C28 C27 119.2(3) . . ?
C29 C28 S3 115.6(2) . . ?
C27 C28 S3 125.0(2) . . ?
C28 C29 C30 123.5(3) . . ?
C28 C29 H29 118.2 . . ?
C30 C29 H29 118.2 . . ?
C31 C30 C29 116.0(3) . . ?
C31 C30 C32 124.1(3) . . ?
C29 C30 C32 119.9(3) . . ?
C30 C31 C26 122.3(3) . . ?
C30 C31 H31 118.9 . . ?
C26 C31 H31 118.9 . . ?
C30 C32 C35 111.3(3) . . ?
C30 C32 C34 109.4(3) . . ?
C35 C32 C34 109.1(3) . . ?
C30 C32 C33 108.5(3) . . ?
C35 C32 C33 109.3(3) . . ?
C34 C32 C33 109.2(3) . . ?
C32 C33 H33A 109.5 . . ?
C32 C33 H33B 109.5 . . ?
H33A C33 H33B 109.5 . . ?
C32 C33 H33C 109.5 . . ?
H33A C33 H33C 109.5 . . ?
H33B C33 H33C 109.5 . . ?
C32 C34 H34A 109.5 . . ?
C32 C34 H34B 109.5 . . ?
H34A C34 H34B 109.5 . . ?
C32 C34 H34C 109.5 . . ?
H34A C34 H34C 109.5 . . ?
H34B C34 H34C 109.5 . . ?
C32 C35 H35A 109.5 . . ?
C32 C35 H35B 109.5 . . ?
H35A C35 H35B 109.5 . . ?
C32 C35 H35C 109.5 . . ?
H35A C35 H35C 109.5 . . ?
H35B C35 H35C 109.5 . . ?
O7 C36 C37 114.1(2) . . ?
O7 C36 H36A 108.7 . . ?
C37 C36 H36A 108.7 . . ?
O7 C36 H36B 108.7 . . ?
C37 C36 H36B 108.7 . . ?
H36A C36 H36B 107.6 . . ?
O8 C37 N1 124.2(3) . . ?
O8 C37 C36 119.1(3) . . ?
N1 C37 C36 116.7(2) . . ?
O9 C38 N3 124.8(3) . . ?
O9 C38 N1 117.8(3) . . ?
N3 C38 N1 117.5(3) . . ?
C44 C39 C40 119.7(3) . . ?
C44 C39 S3 115.8(2) . . ?
C40 C39 S3 123.8(2) . . ?
O10 C40 C39 122.9(2) . . ?
O10 C40 C41 117.8(2) . . ?
C39 C40 C41 119.2(2) . . ?
C42 C41 C40 119.9(3) . . ?
C42 C41 S4 116.3(2) . . ?
C40 C41 S4 123.2(2) . . ?
C43 C42 C41 121.7(3) . . ?
C43 C42 H42 119.2 . . ?
C41 C42 H42 119.2 . . ?
C42 C43 C44 117.3(2) . . ?
C42 C43 C45 122.6(3) . . ?
C44 C43 C45 120.1(3) . . ?
C39 C44 C43 122.1(3) . . ?
C39 C44 H44 119.0 . . ?
C43 C44 H44 119.0 . . ?
C46 C45 C48 108.4(3) . . ?
C46 C45 C43 112.0(2) . . ?
C48 C45 C43 109.5(2) . . ?
C46 C45 C47 107.7(2) . . ?
C48 C45 C47 110.3(3) . . ?
C43 C45 C47 109.0(2) . . ?
C45 C46 H46A 109.5 . . ?
C45 C46 H46B 109.5 . . ?
H46A C46 H46B 109.5 . . ?
C45 C46 H46C 109.5 . . ?
H46A C46 H46C 109.5 . . ?
H46B C46 H46C 109.5 . . ?
C45 C47 H47A 109.5 . . ?
C45 C47 H47B 109.5 . . ?
H47A C47 H47B 109.5 . . ?
C45 C47 H47C 109.5 . . ?
H47A C47 H47C 109.5 . . ?
H47B C47 H47C 109.5 . . ?
C45 C48 H48A 109.5 . . ?
C45 C48 H48B 109.5 . . ?
H48A C48 H48B 109.5 . . ?
C45 C48 H48C 109.5 . . ?
H48A C48 H48C 109.5 . . ?
H48B C48 H48C 109.5 . . ?
O10 C49 C50 113.2(2) . . ?
O10 C49 H49A 108.9 . . ?
C50 C49 H49A 108.9 . . ?
O10 C49 H49B 108.9 . . ?
C50 C49 H49B 108.9 . . ?
H49A C49 H49B 107.8 . . ?
O12 C50 O11 124.8(3) . . ?
O12 C50 C49 121.7(3) . . ?
O11 C50 C49 113.5(3) . . ?
Cl2 C51 Cl1 114.0(3) . . ?
Cl2 C51 H51A 108.8 . . ?
Cl1 C51 H51A 108.8 . . ?
Cl2 C51 H51B 108.8 . . ?
Cl1 C51 H51B 108.8 . . ?
H51A C51 H51B 107.7 . . ?
C7 C8' H8'1 109.5 . . ?
C7 C8' H8'2 109.5 . . ?
H8'1 C8' H8'2 109.5 . . ?
C7 C8' H8'3 109.5 . . ?
H8'1 C8' H8'3 109.5 . . ?
H8'2 C8' H8'3 109.5 . . ?
C7 C9' H9'1 109.5 . . ?
C7 C9' H9'2 109.5 . . ?
H9'1 C9' H9'2 109.5 . . ?
C7 C9' H9'3 109.5 . . ?
H9'1 C9' H9'3 109.5 . . ?
H9'2 C9' H9'3 109.5 . . ?
C7 C10' H10D 109.5 . . ?
C7 C10' H10E 109.5 . . ?
H10D C10' H10E 109.5 . . ?
C7 C10' H10F 109.5 . . ?
H10D C10' H10F 109.5 . . ?
H10E C10' H10F 109.5 . . ?
Cl3 C52 Cl4 116.4(8) . . ?
Cl3 C52 H52A 108.2 . . ?
Cl4 C52 H52A 108.2 . . ?
Cl3 C52 H52B 108.2 . . ?
Cl4 C52 H52B 108.2 . . ?
H52A C52 H52B 107.3 . . ?
Cl3' C52' Cl4' 115.7(9) . . ?
Cl3' C52' H52C 108.3 . . ?
Cl4' C52' H52C 108.3 . . ?
Cl3' C52' H52D 108.3 . . ?
Cl4' C52' H52D 108.3 . . ?
H52C C52' H52D 107.4 . . ?
C37 N1 C38 128.2(3) . . ?
C37 N1 H1 115.9 . . ?
C38 N1 H1 115.9 . . ?
C12 N2 C13 128.1(2) . . ?
C12 N2 H2 116.0 . . ?
C13 N2 H2 116.0 . . ?
C38 N3 H3A 120.0 . . ?
C38 N3 H3B 120.0 . . ?
H3A N3 H3B 120.0 . . ?
C13 N4 H4A 120.0 . . ?
C13 N4 H4B 120.0 . . ?
H4A N4 H4B 120.0 . . ?
C1 O1 C11 115.9(2) . . ?
C15 O4 C24 115.7(2) . . ?
C25 O5 H5A 109.5 . . ?
C27 O7 C36 116.5(2) . . ?
C40 O10 C49 116.4(2) . . ?
C50 O11 H11 109.5 . . ?
C2 S1 C14 107.00(13) . . ?
C26 S2 C16 108.24(13) . . ?
C39 S3 C28 106.38(13) . . ?
C41 S4 C6 106.43(13) . . ?

loop_
_geom_bond_atom_site_label_1
_geom_bond_atom_site_label_2
_geom_bond_distance
_geom_bond_site_symmetry_2
_geom_bond_publ_flag
C1 C2 1.381(4) . ?
C1 C6 1.390(4) . ?
C1 O1 1.395(3) . ?
C2 C3 1.408(4) . ?
C2 S1 1.767(3) . ?
C3 C4 1.377(4) . ?
C3 H3 0.9300 . ?
C4 C5 1.389(4) . ?
C4 C7 1.535(4) . ?
C5 C6 1.392(4) . ?
C5 H5 0.9300 . ?
C6 S4 1.774(3) . ?
C7 C8 1.431(9) . ?
C7 C8' 1.448(7) . ?
C7 C10 1.493(8) . ?
C7 C9' 1.521(7) . ?
C7 C10' 1.591(7) . ?
C7 C9 1.619(9) . ?
C8 H8A 0.9600 . ?
C8 H8B 0.9600 . ?
C8 H8C 0.9600 . ?
C9 H9A 0.9600 . ?
C9 H9B 0.9600 . ?
C9 H9C 0.9600 . ?
C10 H10A 0.9600 . ?
C10 H10B 0.9600 . ?
C10 H10C 0.9600 . ?
C13 O3 1.227(4) . ?
C13 N4 1.325(4) . ?
C13 N2 1.412(4) . ?
C14 C15 1.392(4) . ?
C14 C19 1.394(4) . ?
C14 S1 1.771(3) . ?
C11 O1 1.432(3) . ?
C11 C12 1.510(4) . ?
C11 H11A 0.9700 . ?
C11 H11B 0.9700 . ?
C12 O2 1.223(4) . ?
C12 N2 1.365(4) . ?
C15 C16 1.389(4) . ?
C15 O4 1.395(3) . ?
C16 C17 1.394(4) . ?
C16 S2 1.780(3) . ?
C17 C18 1.396(4) . ?
C17 H17 0.9300 . ?
C18 C19 1.394(4) . ?
C18 C20 1.524(4) . ?
C19 H19 0.9300 . ?
C20 C21 1.520(5) . ?
C20 C23 1.523(5) . ?
C20 C22 1.544(5) . ?
C21 H21A 0.9600 . ?
C21 H21B 0.9600 . ?
C21 H21C 0.9600 . ?
C22 H22A 0.9600 . ?
C22 H22B 0.9600 . ?
C22 H22C 0.9600 . ?
C23 H23A 0.9600 . ?
C23 H23B 0.9600 . ?
C23 H23C 0.9600 . ?
C24 O4 1.419(3) . ?
C24 C25 1.521(4) . ?
C24 H24A 0.9700 . ?
C24 H24B 0.9700 . ?
C25 O6 1.197(4) . ?
C25 O5 1.328(4) . ?
C26 C31 1.396(4) . ?
C26 C27 1.398(4) . ?
C26 S2 1.773(3) . ?
C27 O7 1.382(3) . ?
C27 C28 1.398(4) . ?
C28 C29 1.388(4) . ?
C28 S3 1.776(3) . ?
C29 C30 1.395(4) . ?
C29 H29 0.9300 . ?
C30 C31 1.390(4) . ?
C30 C32 1.530(4) . ?
C31 H31 0.9300 . ?
C32 C35 1.532(5) . ?
C32 C34 1.539(5) . ?
C32 C33 1.539(5) . ?
C33 H33A 0.9600 . ?
C33 H33B 0.9600 . ?
C33 H33C 0.9600 . ?
C34 H34A 0.9600 . ?
C34 H34B 0.9600 . ?
C34 H34C 0.9600 . ?
C35 H35A 0.9600 . ?
C35 H35B 0.9600 . ?
C35 H35C 0.9600 . ?
C36 O7 1.436(3) . ?
C36 C37 1.510(4) . ?
C36 H36A 0.9700 . ?
C36 H36B 0.9700 . ?
C37 O8 1.220(3) . ?
C37 N1 1.359(4) . ?
C38 O9 1.232(3) . ?
C38 N3 1.320(4) . ?
C38 N1 1.400(4) . ?
C39 C44 1.390(4) . ?
C39 C40 1.393(4) . ?
C39 S3 1.773(3) . ?
C40 O10 1.387(3) . ?
C40 C41 1.397(4) . ?
C41 C42 1.395(4) . ?
C41 S4 1.767(3) . ?
C42 C43 1.392(4) . ?
C42 H42 0.9300 . ?
C43 C44 1.396(4) . ?
C43 C45 1.536(4) . ?
C44 H44 0.9300 . ?
C45 C46 1.523(4) . ?
C45 C48 1.523(4) . ?
C45 C47 1.536(4) . ?
C46 H46A 0.9600 . ?
C46 H46B 0.9600 . ?
C46 H46C 0.9600 . ?
C47 H47A 0.9600 . ?
C47 H47B 0.9600 . ?
C47 H47C 0.9600 . ?
C48 H48A 0.9600 . ?
C48 H48B 0.9600 . ?
C48 H48C 0.9600 . ?
C49 O10 1.446(3) . ?
C49 C50 1.514(4) . ?
C49 H49A 0.9700 . ?
C49 H49B 0.9700 . ?
C50 O12 1.212(4) . ?
C50 O11 1.302(4) . ?
C51 Cl2 1.723(4) . ?
C51 Cl1 1.749(4) . ?
C51 H51A 0.9700 . ?
C51 H51B 0.9700 . ?
C8' H8'1 0.9600 . ?
C8' H8'2 0.9600 . ?
C8' H8'3 0.9600 . ?
C9' H9'1 0.9600 . ?
C9' H9'2 0.9600 . ?
C9' H9'3 0.9600 . ?
C10' H10D 0.9600 . ?
C10' H10E 0.9600 . ?
C10' H10F 0.9600 . ?
C52 Cl3 1.676(9) . ?
C52 Cl4 1.746(10) . ?
C52 H52A 0.9700 . ?
C52 H52B 0.9700 . ?
C52' Cl3' 1.714(10) . ?
C52' Cl4' 1.729(10) . ?
C52' H52C 0.9700 . ?
C52' H52D 0.9700 . ?
N1 H1 0.8600 . ?
N2 H2 0.8600 . ?
N3 H3A 0.8600 . ?
N3 H3B 0.8600 . ?
N4 H4A 0.8600 . ?
N4 H4B 0.8600 . ?
O5 H5A 0.8200 . ?
O11 H11 0.8200 . ?

loop_
_geom_hbond_atom_site_label_D
_geom_hbond_atom_site_label_H
_geom_hbond_atom_site_label_A
_geom_hbond_distance_DH
_geom_hbond_distance_HA
_geom_hbond_distance_DA
_geom_hbond_angle_DHA
_geom_hbond_site_symmetry_A
C36 H36A S3 0.97 2.64 3.139(3) 112.2 .
C49 H49A S3 0.97 2.68 3.351(3) 127.1 .
C17 H17 O9 0.93 2.57 3.459(4) 160.7 .
O5 H5A O10 0.82 2.45 2.924(3) 117.9 .
O5 H5A O4 0.82 2.06 2.577(3) 120.8 .
N4 H4B O2 0.86 2.05 2.704(3) 131.7 .
N3 H3B O8 0.86 2.06 2.704(3) 131.5 .
N2 H2 O1 0.86 2.19 2.628(3) 111.5 .
N1 H1 O7 0.86 2.27 2.712(3) 112.3 .
N1 H1 S2 0.86 2.63 3.424(2) 153.2 .
O11 H11 O9 0.82 1.83 2.621(3) 162.6 1_545
N4 H4B O8 0.86 2.51 2.961(3) 113.8 5_575
N4 H4A O3 0.86 2.28 3.091(3) 157.7 5_575
N3 H3A O12 0.86 2.20 3.013(3) 158.2 1_565

loop_
_geom_torsion_atom_site_label_1
_geom_torsion_atom_site_label_2
_geom_torsion_atom_site_label_3
_geom_torsion_atom_site_label_4
_geom_torsion
_geom_torsion_site_symmetry_1
_geom_torsion_site_symmetry_2
_geom_torsion_site_symmetry_3
_geom_torsion_site_symmetry_4
_geom_torsion_publ_flag
C6 C1 C2 C3 -2.3(4) . . . . ?
O1 C1 C2 C3 172.9(2) . . . . ?
C6 C1 C2 S1 171.0(2) . . . . ?
O1 C1 C2 S1 -13.8(4) . . . . ?
C1 C2 C3 C4 -0.1(4) . . . . ?
S1 C2 C3 C4 -173.9(2) . . . . ?
C2 C3 C4 C5 2.0(4) . . . . ?
C2 C3 C4 C7 -177.0(3) . . . . ?
C3 C4 C5 C6 -1.5(4) . . . . ?
C7 C4 C5 C6 177.5(3) . . . . ?
C2 C1 C6 C5 2.8(4) . . . . ?
O1 C1 C6 C5 -172.4(2) . . . . ?
C2 C1 C6 S4 -169.8(2) . . . . ?
O1 C1 C6 S4 15.0(4) . . . . ?
C4 C5 C6 C1 -0.9(4) . . . . ?
C4 C5 C6 S4 172.2(2) . . . . ?
C3 C4 C7 C8 19.3(8) . . . . ?
C5 C4 C7 C8 -159.6(7) . . . . ?
C3 C4 C7 C8' -174.9(8) . . . . ?
C5 C4 C7 C8' 6.2(8) . . . . ?
C3 C4 C7 C10 -113.5(6) . . . . ?
C5 C4 C7 C10 67.5(6) . . . . ?
C3 C4 C7 C9' 58.0(8) . . . . ?
C5 C4 C7 C9' -120.9(7) . . . . ?
C3 C4 C7 C10' -53.0(6) . . . . ?
C5 C4 C7 C10' 128.1(6) . . . . ?
C3 C4 C7 C9 135.8(6) . . . . ?
C5 C4 C7 C9 -43.1(6) . . . . ?
O1 C11 C12 O2 -172.2(3) . . . . ?
O1 C11 C12 N2 6.7(4) . . . . ?
C19 C14 C15 C16 -2.9(4) . . . . ?
S1 C14 C15 C16 167.9(2) . . . . ?
C19 C14 C15 O4 175.8(2) . . . . ?
S1 C14 C15 O4 -13.4(4) . . . . ?
C14 C15 C16 C17 2.0(4) . . . . ?
O4 C15 C16 C17 -176.7(2) . . . . ?
C14 C15 C16 S2 -168.2(2) . . . . ?
O4 C15 C16 S2 13.1(4) . . . . ?
C15 C16 C17 C18 0.0(4) . . . . ?
S2 C16 C17 C18 171.1(2) . . . . ?
C16 C17 C18 C19 -1.0(4) . . . . ?
C16 C17 C18 C20 178.1(3) . . . . ?
C15 C14 C19 C18 2.0(4) . . . . ?
S1 C14 C19 C18 -169.7(2) . . . . ?
C17 C18 C19 C14 0.0(4) . . . . ?
C20 C18 C19 C14 -179.1(3) . . . . ?
C19 C18 C20 C21 -169.0(3) . . . . ?
C17 C18 C20 C21 12.0(4) . . . . ?
C19 C18 C20 C23 70.2(3) . . . . ?
C17 C18 C20 C23 -108.8(3) . . . . ?
C19 C18 C20 C22 -48.6(4) . . . . ?
C17 C18 C20 C22 132.4(4) . . . . ?
O4 C24 C25 O6 -171.2(3) . . . . ?
O4 C24 C25 O5 8.5(4) . . . . ?
C31 C26 C27 O7 176.7(2) . . . . ?
S2 C26 C27 O7 3.9(3) . . . . ?
C31 C26 C27 C28 -5.1(4) . . . . ?
S2 C26 C27 C28 -177.9(2) . . . . ?
O7 C27 C28 C29 -176.3(2) . . . . ?
C26 C27 C28 C29 5.6(4) . . . . ?
O7 C27 C28 S3 -2.4(4) . . . . ?
C26 C27 C28 S3 179.4(2) . . . . ?
C27 C28 C29 C30 -1.7(4) . . . . ?
S3 C28 C29 C30 -176.1(2) . . . . ?
C28 C29 C30 C31 -2.7(4) . . . . ?
C28 C29 C30 C32 178.4(3) . . . . ?
C29 C30 C31 C26 3.3(4) . . . . ?
C32 C30 C31 C26 -177.9(3) . . . . ?
C27 C26 C31 C30 0.6(4) . . . . ?
S2 C26 C31 C30 173.8(2) . . . . ?
C31 C30 C32 C35 -2.7(5) . . . . ?
C29 C30 C32 C35 176.1(3) . . . . ?
C31 C30 C32 C34 -123.4(3) . . . . ?
C29 C30 C32 C34 55.4(4) . . . . ?
C31 C30 C32 C33 117.6(3) . . . . ?
C29 C30 C32 C33 -63.6(4) . . . . ?
O7 C36 C37 O8 176.4(2) . . . . ?
O7 C36 C37 N1 -4.7(3) . . . . ?
C44 C39 C40 O10 -179.2(2) . . . . ?
S3 C39 C40 O10 -9.3(4) . . . . ?
C44 C39 C40 C41 4.4(4) . . . . ?
S3 C39 C40 C41 174.4(2) . . . . ?
O10 C40 C41 C42 -179.5(2) . . . . ?
C39 C40 C41 C42 -3.0(4) . . . . ?
O10 C40 C41 S4 10.1(4) . . . . ?
C39 C40 C41 S4 -173.4(2) . . . . ?
C40 C41 C42 C43 -1.1(4) . . . . ?
S4 C41 C42 C43 170.0(2) . . . . ?
C41 C42 C43 C44 3.6(4) . . . . ?
C41 C42 C43 C45 -176.1(3) . . . . ?
C40 C39 C44 C43 -1.9(4) . . . . ?
S3 C39 C44 C43 -172.6(2) . . . . ?
C42 C43 C44 C39 -2.1(4) . . . . ?
C45 C43 C44 C39 177.6(3) . . . . ?
C42 C43 C45 C46 6.1(4) . . . . ?
C44 C43 C45 C46 -173.6(3) . . . . ?
C42 C43 C45 C48 -114.1(3) . . . . ?
C44 C43 C45 C48 66.2(4) . . . . ?
C42 C43 C45 C47 125.2(3) . . . . ?
C44 C43 C45 C47 -54.5(4) . . . . ?
O10 C49 C50 O12 -88.1(4) . . . . ?
O10 C49 C50 O11 93.3(3) . . . . ?
O8 C37 N1 C38 2.3(4) . . . . ?
C36 C37 N1 C38 -176.5(3) . . . . ?
O9 C38 N1 C37 -176.7(3) . . . . ?
N3 C38 N1 C37 5.1(4) . . . . ?
O2 C12 N2 C13 2.6(5) . . . . ?
C11 C12 N2 C13 -176.3(3) . . . . ?
O3 C13 N2 C12 171.7(3) . . . . ?
N4 C13 N2 C12 -7.8(5) . . . . ?
C2 C1 O1 C11 93.3(3) . . . . ?
C6 C1 O1 C11 -91.6(3) . . . . ?
C12 C11 O1 C1 177.4(2) . . . . ?
C16 C15 O4 C24 -88.5(3) . . . . ?
C14 C15 O4 C24 92.8(3) . . . . ?
C25 C24 O4 C15 175.9(2) . . . . ?
C26 C27 O7 C36 -127.5(3) . . . . ?
C28 C27 O7 C36 54.4(3) . . . . ?
C37 C36 O7 C27 116.9(3) . . . . ?
C39 C40 O10 C49 73.0(3) . . . . ?
C41 C40 O10 C49 -110.7(3) . . . . ?
C50 C49 O10 C40 60.3(3) . . . . ?
C1 C2 S1 C14 55.0(3) . . . . ?
C3 C2 S1 C14 -131.5(2) . . . . ?
C15 C14 S1 C2 42.2(3) . . . . ?
C19 C14 S1 C2 -146.5(2) . . . . ?
C31 C26 S2 C16 126.2(2) . . . . ?
C27 C26 S2 C16 -60.7(3) . . . . ?
C15 C16 S2 C26 -43.4(3) . . . . ?
C17 C16 S2 C26 146.1(2) . . . . ?
C44 C39 S3 C28 -135.7(2) . . . . ?
C40 C39 S3 C28 54.0(3) . . . . ?
C29 C28 S3 C39 -128.3(2) . . . . ?
C27 C28 S3 C39 57.7(3) . . . . ?
C42 C41 S4 C6 137.9(2) . . . . ?
C40 C41 S4 C6 -51.4(3) . . . . ?
C1 C6 S4 C41 -56.1(3) . . . . ?
C5 C6 S4 C41 131.0(2) . . . . ?
